data_4306120
loop_
_publ_author_name
'Jonathan A. Kitchen'
'Andy Noble'
'Carsten D. Brandt'
'Boujemaa Moubaraki'
'Keith S. Murray'
'Sally Brooker'

_publ_section_title
;
High and Low Spin Mononuclear and Dinuclear Iron(II) Complexes of 4-Amino
and 4-Pyrrolyl-3,5-di(2-pyridyl)-4H-1,2,4-triazoles
;
_journal_name_full 'Inorganic Chemistry'
_journal_page_first 9450
_journal_page_last 9458
_journal_paper_doi 10.1021/ic801039j
_journal_volume 47
_journal_year 2008
_chemical_formula_sum 'C48.4 H48 B2 F8 Fe N16.4 O0.6'
_chemical_formula_weight 1098.50
_chemical_name_systematic
; 
 ? 
;
_space_group_IT_number 2
_symmetry_cell_setting triclinic
_symmetry_space_group_name_Hall '-P 1'
_symmetry_space_group_name_H-M 'P -1'
_atom_sites_solution_hydrogens geom
_atom_sites_solution_primary direct
_atom_sites_solution_secondary difmap
_audit_creation_method SHELXL-97
_cell_angle_alpha 73.621(5)
_cell_angle_beta 70.390(5)
_cell_angle_gamma 84.548(5)
_cell_formula_units_Z 2
_cell_length_a 12.406(5)
_cell_length_b 13.561(5)
_cell_length_c 16.564(5)
_cell_measurement_reflns_used 7001
_cell_measurement_temperature 93(2)
_cell_measurement_theta_max 25.44
_cell_measurement_theta_min 2.63
_cell_volume 2518.5(16)
_computing_structure_refinement 'SHELXL-97 (Sheldrick, 1997)'
_computing_structure_solution 'SHELXS-97 (Sheldrick, 1990)'
_diffrn_ambient_temperature 93(2)
_diffrn_measured_fraction_theta_full 0.984
_diffrn_measured_fraction_theta_max 0.984
_diffrn_measurement_device_type 'Bruker Kappa Apex II area detector'
_diffrn_measurement_method '\f and \w scans'
_diffrn_radiation_monochromator graphite
_diffrn_radiation_source 'fine-focus sealed tube'
_diffrn_radiation_type MoK\a
_diffrn_radiation_wavelength 0.71069
_diffrn_reflns_av_R_equivalents 0.0418
_diffrn_reflns_av_sigmaI/netI 0.0568
_diffrn_reflns_limit_h_max 15
_diffrn_reflns_limit_h_min -15
_diffrn_reflns_limit_k_max 17
_diffrn_reflns_limit_k_min -16
_diffrn_reflns_limit_l_max 20
_diffrn_reflns_limit_l_min -20
_diffrn_reflns_number 35505
_diffrn_reflns_theta_full 26.50
_diffrn_reflns_theta_max 26.50
_diffrn_reflns_theta_min 1.35
_exptl_absorpt_coefficient_mu 0.385
_exptl_absorpt_correction_T_max 1.00000
_exptl_absorpt_correction_T_min 0.907088
_exptl_absorpt_correction_type multi-scan
_exptl_absorpt_process_details 'SCALE(Bruker, 2004)'
_exptl_crystal_colour Red
_exptl_crystal_density_diffrn 1.449
_exptl_crystal_density_method 'not measured'
_exptl_crystal_description Rod
_exptl_crystal_F_000 1132
_exptl_crystal_size_max 0.21
_exptl_crystal_size_mid 0.09
_exptl_crystal_size_min 0.08
_refine_diff_density_max 0.449
_refine_diff_density_min -0.537
_refine_diff_density_rms 0.059
_refine_ls_extinction_method none
_refine_ls_goodness_of_fit_ref 1.011
_refine_ls_hydrogen_treatment constr
_refine_ls_matrix_type full
_refine_ls_number_parameters 779
_refine_ls_number_reflns 10259
_refine_ls_number_restraints 22
_refine_ls_restrained_S_all 1.014
_refine_ls_R_factor_all 0.0793
_refine_ls_R_factor_gt 0.0448
_refine_ls_shift/su_max 0.001
_refine_ls_shift/su_mean 0.000
_refine_ls_structure_factor_coef Fsqd
_refine_ls_weighting_details 'calc w=1/[\s^2^(Fo^2^)+(0.0512P)^2^+0.9842P] where P=(Fo^2^+2Fc^2^)/3'
_refine_ls_weighting_scheme calc
_refine_ls_wR_factor_gt 0.1001
_refine_ls_wR_factor_ref 0.1131
_reflns_number_gt 7122
_reflns_number_total 10259
_reflns_threshold_expression >2sigma(I)
_cod_data_source_file ic801039j_si_001_5.cif
_cod_data_source_block jak326
_cod_depositor_comments
;
The following automatic conversions were performed:
'_symmetry_cell_setting' value 'Triclinic' changed to 'triclinic'
according to '/home/saulius/struct/CIF-dictionaries/cif_core.dic'
dictionary named 'cif_core.dic' version 2.4.1 from 2010-06-29.

Automatic conversion script
Id: cif_fix_enum 1527 2010-12-29 10:47:43Z saulius 
;
_cod_original_formula_sum 'C48.40 H48 B2 F8 Fe N16.40 O0.60'
_cod_database_code 4306120

loop_
_symmetry_equiv_pos_as_xyz
'x, y, z'
'-x, -y, -z'

loop_
_atom_site_label
_atom_site_type_symbol
_atom_site_fract_x
_atom_site_fract_y
_atom_site_fract_z
_atom_site_U_iso_or_equiv
_atom_site_adp_type
_atom_site_occupancy
_atom_site_symmetry_multiplicity
_atom_site_calc_flag
_atom_site_refinement_flags
_atom_site_disorder_assembly
_atom_site_disorder_group
Fe1 Fe 0.30257(3) 0.08335(2) 0.75410(2) 0.01817(10) Uani 1 1 d . . .
N1 N 0.29210(15) 0.16292(13) 0.63465(12) 0.0191(4) Uani 1 1 d . . .
C1 C 0.20394(19) 0.22031(17) 0.61801(15) 0.0216(5) Uani 1 1 d . . .
H1 H 0.1362 0.2222 0.6663 0.026 Uiso 1 1 calc R . .
C2 C 0.2077(2) 0.27700(17) 0.53310(15) 0.0248(5) Uani 1 1 d . . .
H2 H 0.1432 0.3164 0.5239 0.030 Uiso 1 1 calc R . .
C3 C 0.3054(2) 0.27601(17) 0.46194(15) 0.0252(5) Uani 1 1 d . . .
H3 H 0.3096 0.3155 0.4036 0.030 Uiso 1 1 calc R . .
C4 C 0.3971(2) 0.21656(17) 0.47706(15) 0.0222(5) Uani 1 1 d . . .
H4 H 0.4651 0.2139 0.4293 0.027 Uiso 1 1 calc R . .
C5 C 0.38783(19) 0.16086(16) 0.56337(14) 0.0195(5) Uani 1 1 d . . .
C6 C 0.47271(19) 0.09265(16) 0.59160(14) 0.0194(5) Uani 1 1 d . . .
N2 N 0.44934(15) 0.04551(13) 0.67757(12) 0.0193(4) Uani 1 1 d . . .
N3 N 0.53825(16) -0.01716(14) 0.68921(12) 0.0217(4) Uani 1 1 d . . .
N5 N 0.57713(16) 0.06248(13) 0.54691(12) 0.0197(4) Uani 1 1 d . . .
N6 N 0.62867(17) 0.09436(15) 0.45280(12) 0.0256(5) Uani 1 1 d . . .
H6X H 0.6987 0.0582 0.4410 0.031 Uiso 1 1 d . . .
H6Y H 0.6547 0.1623 0.4379 0.031 Uiso 1 1 d . . .
C7 C 0.61600(19) -0.00631(17) 0.60931(15) 0.0205(5) Uani 1 1 d . . .
C8 C 0.72557(19) -0.05987(17) 0.59298(15) 0.0229(5) Uani 1 1 d . . .
C9 C 0.7497(2) -0.13270(19) 0.66214(16) 0.0278(6) Uani 1 1 d . . .
H9 H 0.6947 -0.1505 0.7199 0.033 Uiso 1 1 calc R . .
C10 C 0.8559(2) -0.1787(2) 0.64475(17) 0.0328(6) Uani 1 1 d . . .
H10 H 0.8755 -0.2290 0.6906 0.039 Uiso 1 1 calc R . .
C11 C 0.9339(2) -0.1507(2) 0.55974(17) 0.0325(6) Uani 1 1 d . . .
H11 H 1.0082 -0.1804 0.5467 0.039 Uiso 1 1 calc R . .
C12 C 0.9017(2) -0.07915(19) 0.49434(17) 0.0289(6) Uani 1 1 d . . .
H12 H 0.9550 -0.0613 0.4358 0.035 Uiso 1 1 calc R . .
N4 N 0.79951(17) -0.03376(14) 0.50922(13) 0.0260(5) Uani 1 1 d . . .
N7 N 0.22860(15) -0.03852(14) 0.74923(11) 0.0193(4) Uani 1 1 d . . .
C13 C 0.2805(2) -0.13109(17) 0.75565(14) 0.0223(5) Uani 1 1 d . . .
H13 H 0.3526 -0.1384 0.7651 0.027 Uiso 1 1 calc R . .
C14 C 0.2336(2) -0.21552(18) 0.74910(15) 0.0287(6) Uani 1 1 d . . .
H14 H 0.2725 -0.2796 0.7545 0.034 Uiso 1 1 calc R . .
C15 C 0.1293(2) -0.20569(19) 0.73460(16) 0.0308(6) Uani 1 1 d . . .
H15 H 0.0958 -0.2624 0.7289 0.037 Uiso 1 1 calc R . .
C16 C 0.0748(2) -0.11152(19) 0.72865(15) 0.0273(6) Uani 1 1 d . . .
H16 H 0.0026 -0.1027 0.7194 0.033 Uiso 1 1 calc R . .
C17 C 0.12625(19) -0.03055(18) 0.73632(14) 0.0223(5) Uani 1 1 d . . .
H17 H 0.0878 0.0338 0.7323 0.027 Uiso 1 1 calc R . .
N21 N 0.31450(15) 0.00811(14) 0.87418(12) 0.0201(4) Uani 1 1 d . . .
C21 C 0.4007(2) -0.05153(18) 0.89096(15) 0.0255(5) Uani 1 1 d . . .
H21 H 0.4616 -0.0651 0.8423 0.031 Uiso 1 1 calc R . .
C22 C 0.4053(2) -0.09471(19) 0.97651(16) 0.0308(6) Uani 1 1 d . . .
H22 H 0.4688 -0.1358 0.9856 0.037 Uiso 1 1 calc R . .
C23 C 0.3167(2) -0.07718(19) 1.04793(16) 0.0290(6) Uani 1 1 d . . .
H23 H 0.3182 -0.1063 1.1069 0.035 Uiso 1 1 calc R . .
C24 C 0.2257(2) -0.01684(17) 1.03285(15) 0.0241(5) Uani 1 1 d . . .
H24 H 0.1635 -0.0038 1.0809 0.029 Uiso 1 1 calc R . .
C25 C 0.22752(19) 0.02430(16) 0.94553(14) 0.0198(5) Uani 1 1 d . . .
C26 C 0.14091(19) 0.09087(16) 0.91714(14) 0.0183(5) Uani 1 1 d . . .
N22 N 0.15706(15) 0.12536(14) 0.83052(12) 0.0192(4) Uani 1 1 d . . .
N23 N 0.06721(16) 0.18688(14) 0.81853(12) 0.0220(4) Uani 1 1 d . . .
N25 N 0.04195(16) 0.12991(14) 0.96191(12) 0.0201(4) Uani 1 1 d . . .
N26 N -0.00511(16) 0.10710(15) 1.05649(12) 0.0235(4) Uani 1 1 d . . .
H26X H 0.0413 0.1427 1.0730 0.028 Uiso 1 1 d . . .
H26Y H -0.0790 0.1433 1.0659 0.028 Uiso 1 1 d . . .
C27 C -0.00201(19) 0.18972(17) 0.89843(15) 0.0214(5) Uani 1 1 d . . .
C28 C -0.1083(2) 0.24969(17) 0.91464(16) 0.0244(5) Uani 1 1 d . . .
C29 C -0.1438(2) 0.30380(19) 0.84349(17) 0.0310(6) Uani 1 1 d . . .
H29 H -0.1015 0.3010 0.7846 0.037 Uiso 1 1 calc R . .
C30 C -0.2425(2) 0.3620(2) 0.86060(18) 0.0384(7) Uani 1 1 d . . .
H30 H -0.2691 0.4006 0.8134 0.046 Uiso 1 1 calc R . .
C31 C -0.3019(2) 0.3633(2) 0.94761(19) 0.0379(7) Uani 1 1 d . . .
H31 H -0.3695 0.4033 0.9610 0.045 Uiso 1 1 calc R . .
C32 C -0.2616(2) 0.3059(2) 1.01389(18) 0.0356(6) Uani 1 1 d . . .
H32 H -0.3039 0.3062 1.0734 0.043 Uiso 1 1 calc R . .
N24 N -0.16584(17) 0.24928(16) 0.99960(13) 0.0302(5) Uani 1 1 d . . .
N27 N 0.37739(16) 0.20526(14) 0.75886(12) 0.0216(4) Uani 1 1 d . . .
C33 C 0.4792(2) 0.19666(19) 0.77223(17) 0.0311(6) Uani 1 1 d . . .
H33 H 0.5168 0.1319 0.7772 0.037 Uiso 1 1 calc R . .
C34 C 0.5313(2) 0.2779(2) 0.7790(2) 0.0486(8) Uani 1 1 d . . .
H34 H 0.6026 0.2686 0.7898 0.058 Uiso 1 1 calc R . .
C35 C 0.4790(3) 0.3726(2) 0.7701(2) 0.0524(9) Uani 1 1 d . . .
H35 H 0.5137 0.4297 0.7740 0.063 Uiso 1 1 calc R . .
C36 C 0.3756(2) 0.3828(2) 0.75520(19) 0.0362(6) Uani 1 1 d . . .
H36 H 0.3377 0.4474 0.7482 0.043 Uiso 1 1 calc R . .
C37 C 0.3275(2) 0.29804(18) 0.75055(16) 0.0270(6) Uani 1 1 d . . .
H37 H 0.2555 0.3057 0.7410 0.032 Uiso 1 1 calc R . .
N50 N 0.1795(2) 0.22778(17) 1.05370(15) 0.0377(6) Uani 1 1 d D . .
C50 C 0.2504(2) 0.2056(2) 1.10090(17) 0.0363(6) Uani 1 1 d D . .
H50 H 0.2418 0.1416 1.1448 0.044 Uiso 1 1 calc R . .
C51 C 0.3361(2) 0.2710(2) 1.08944(18) 0.0387(7) Uani 1 1 d D . .
H51 H 0.3855 0.2519 1.1245 0.046 Uiso 1 1 calc R . .
C52 C 0.3489(2) 0.3635(2) 1.02700(19) 0.0403(7) Uani 1 1 d D . .
H52 H 0.4068 0.4102 1.0184 0.048 Uiso 1 1 calc R . .
C53 C 0.2772(3) 0.3877(2) 0.9772(2) 0.0487(8) Uani 1 1 d D . .
H53 H 0.2846 0.4511 0.9327 0.058 Uiso 1 1 calc R . .
C54 C 0.1939(3) 0.3179(2) 0.9932(2) 0.0496(8) Uani 1 1 d D . .
H54 H 0.1437 0.3353 0.9589 0.060 Uiso 1 1 calc R . .
N60 N 0.66824(19) 0.30027(16) 0.46341(15) 0.0364(5) Uani 1 1 d . . .
C60 C 0.6296(2) 0.3957(2) 0.44082(19) 0.0419(7) Uani 1 1 d . . .
H60 H 0.5897 0.4117 0.3988 0.050 Uiso 1 1 calc R . .
C61 C 0.6450(3) 0.4726(2) 0.4758(2) 0.0508(8) Uani 1 1 d . . .
H61 H 0.6174 0.5401 0.4573 0.061 Uiso 1 1 calc R . .
C62 C 0.7007(3) 0.4495(2) 0.5376(2) 0.0656(11) Uani 1 1 d . . .
H62 H 0.7111 0.5005 0.5636 0.079 Uiso 1 1 calc R . .
C63 C 0.7407(3) 0.3525(2) 0.5613(2) 0.0691(11) Uani 1 1 d . . .
H63 H 0.7803 0.3347 0.6036 0.083 Uiso 1 1 calc R . .
C64 C 0.7230(3) 0.2808(2) 0.5229(2) 0.0477(8) Uani 1 1 d . . .
H64 H 0.7514 0.2133 0.5398 0.057 Uiso 1 1 calc R . .
C70 C 0.0502(8) 0.4668(6) 0.3819(5) 0.102(3) Uani 0.60 1 d P A 1
H70A H 0.0550 0.3934 0.4104 0.122 Uiso 0.60 1 calc PR A 1
H70B H 0.0262 0.5049 0.4273 0.122 Uiso 0.60 1 calc PR A 1
H70C H 0.1253 0.4915 0.3396 0.122 Uiso 0.60 1 calc PR A 1
C71 C -0.0322(5) 0.4824(3) 0.3354(3) 0.0939(16) Uani 0.60 1 d P A 1
H71A H -0.1013 0.4416 0.3751 0.113 Uiso 0.60 1 calc PR A 1
H71B H -0.0549 0.5557 0.3243 0.113 Uiso 0.60 1 calc PR A 1
O72 O 0.0019(4) 0.4576(3) 0.2577(3) 0.0593(10) Uani 0.60 1 d P A 1
C73 C -0.0737(12) 0.4841(7) 0.2072(9) 0.072(4) Uani 0.60 1 d P A 1
H73A H -0.0955 0.5574 0.2003 0.086 Uiso 0.60 1 calc PR A 1
H73B H -0.1442 0.4422 0.2384 0.086 Uiso 0.60 1 calc PR A 1
C74 C -0.0167(6) 0.4655(5) 0.1175(5) 0.0734(19) Uani 0.60 1 d P A 1
H74A H 0.0468 0.5139 0.0836 0.088 Uiso 0.60 1 calc PR A 1
H74B H -0.0723 0.4756 0.0855 0.088 Uiso 0.60 1 calc PR A 1
H74C H 0.0125 0.3950 0.1246 0.088 Uiso 0.60 1 calc PR A 1
N80 N -0.0984(9) 0.5234(8) 0.2921(8) 0.127(5) Uani 0.40 1 d PD B 2
C80 C -0.0322(5) 0.4824(3) 0.3354(3) 0.0939(16) Uani 0.40 1 d PD B 2
H80 H -0.0516 0.4801 0.3965 0.113 Uiso 0.40 1 calc PR B 2
C81 C 0.0785(10) 0.4370(6) 0.2883(8) 0.073(3) Uani 0.40 1 d PD B 2
H81 H 0.1360 0.4136 0.3153 0.088 Uiso 0.40 1 calc PR B 2
C82 C 0.0914(7) 0.4313(6) 0.2066(9) 0.082(5) Uani 0.40 1 d PD B 2
H82 H 0.1562 0.3975 0.1758 0.098 Uiso 0.40 1 calc PR B 2
C83 C 0.0119(14) 0.4739(9) 0.1678(8) 0.109(7) Uani 0.40 1 d PD B 2
H83 H 0.0221 0.4700 0.1093 0.131 Uiso 0.40 1 calc PR B 2
C84 C -0.0828(12) 0.5224(11) 0.2103(10) 0.053(4) Uani 0.40 1 d PD B 2
H84 H -0.1361 0.5547 0.1811 0.064 Uiso 0.40 1 calc PR B 2
B1 B 0.5113(3) -0.3717(2) 0.7888(2) 0.0328(7) Uani 1 1 d . . .
F11 F 0.4432(2) -0.38972(15) 0.74364(17) 0.0905(8) Uani 1 1 d . . .
F12 F 0.62196(15) -0.40062(14) 0.74933(11) 0.0617(5) Uani 1 1 d . . .
F13 F 0.47670(15) -0.42946(12) 0.87512(10) 0.0527(5) Uani 1 1 d . . .
F14 F 0.50518(14) -0.26858(11) 0.78531(12) 0.0473(4) Uani 1 1 d . . .
B2 B -0.1477(6) 0.1263(5) 0.6975(5) 0.0296(17) Uani 0.75 1 d PD C 1
F21 F -0.06736(19) 0.20255(17) 0.66524(14) 0.0471(6) Uani 0.75 1 d PD C 1
F22 F -0.2551(2) 0.1660(2) 0.73692(15) 0.0442(6) Uani 0.75 1 d PD C 1
F23 F -0.1195(5) 0.0474(6) 0.7597(5) 0.0490(18) Uani 0.75 1 d PD C 1
F24 F -0.1536(3) 0.0951(3) 0.6268(2) 0.0295(10) Uani 0.75 1 d PD C 1
B21 B -0.1819(13) 0.1060(14) 0.7128(12) 0.029(6) Uani 0.25 1 d PD D 2
F25 F -0.1835(11) 0.2003(7) 0.7248(7) 0.073(3) Uani 0.25 1 d PD D 2
F26 F -0.2929(6) 0.0658(7) 0.7577(5) 0.069(2) Uani 0.25 1 d PD D 2
F27 F -0.1209(19) 0.0344(18) 0.7555(17) 0.067(8) Uani 0.25 1 d PD D 2
F28 F -0.1528(18) 0.1019(18) 0.6260(11) 0.116(8) Uani 0.25 1 d PD D 2

loop_
_atom_site_aniso_label
_atom_site_aniso_U_11
_atom_site_aniso_U_22
_atom_site_aniso_U_33
_atom_site_aniso_U_23
_atom_site_aniso_U_13
_atom_site_aniso_U_12
Fe1 0.02002(18) 0.02133(18) 0.01136(17) -0.00449(13) -0.00231(13) -0.00137(13)
N1 0.0213(10) 0.0186(10) 0.0168(10) -0.0070(8) -0.0033(8) -0.0010(8)
C1 0.0222(12) 0.0240(12) 0.0172(12) -0.0065(10) -0.0036(10) -0.0012(10)
C2 0.0308(14) 0.0245(13) 0.0205(13) -0.0059(10) -0.0106(11) 0.0017(10)
C3 0.0355(14) 0.0227(12) 0.0160(12) -0.0023(10) -0.0070(11) -0.0071(11)
C4 0.0268(13) 0.0224(12) 0.0148(12) -0.0049(9) -0.0014(10) -0.0066(10)
C5 0.0233(12) 0.0181(11) 0.0173(12) -0.0073(9) -0.0039(10) -0.0035(9)
C6 0.0213(12) 0.0211(12) 0.0137(12) -0.0066(9) -0.0006(10) -0.0037(9)
N2 0.0208(10) 0.0201(10) 0.0148(10) -0.0049(8) -0.0024(8) -0.0013(8)
N3 0.0216(10) 0.0221(10) 0.0203(10) -0.0069(8) -0.0045(9) 0.0000(8)
N5 0.0232(10) 0.0201(10) 0.0125(10) -0.0046(8) -0.0002(8) -0.0040(8)
N6 0.0278(11) 0.0294(11) 0.0117(10) -0.0050(8) 0.0042(8) -0.0034(9)
C7 0.0226(12) 0.0197(12) 0.0185(12) -0.0062(10) -0.0033(10) -0.0055(9)
C8 0.0235(13) 0.0255(13) 0.0210(13) -0.0124(10) -0.0024(10) -0.0055(10)
C9 0.0269(14) 0.0374(15) 0.0200(13) -0.0122(11) -0.0049(11) -0.0003(11)
C10 0.0305(15) 0.0453(16) 0.0280(14) -0.0146(12) -0.0133(12) 0.0032(12)
C11 0.0215(13) 0.0445(16) 0.0363(16) -0.0197(13) -0.0086(12) 0.0026(11)
C12 0.0211(13) 0.0355(15) 0.0293(14) -0.0159(12) -0.0004(11) -0.0035(11)
N4 0.0270(11) 0.0257(11) 0.0238(11) -0.0109(9) -0.0016(9) -0.0042(9)
N7 0.0210(10) 0.0240(10) 0.0092(9) -0.0027(8) -0.0013(8) -0.0009(8)
C13 0.0239(13) 0.0261(13) 0.0116(11) -0.0032(10) 0.0001(10) -0.0011(10)
C14 0.0354(15) 0.0235(13) 0.0215(13) -0.0048(10) -0.0030(11) -0.0011(11)
C15 0.0369(15) 0.0296(14) 0.0251(14) -0.0088(11) -0.0045(12) -0.0117(12)
C16 0.0275(14) 0.0341(14) 0.0195(13) -0.0078(11) -0.0044(11) -0.0057(11)
C17 0.0233(13) 0.0284(13) 0.0123(12) -0.0054(10) -0.0013(10) -0.0025(10)
N21 0.0208(10) 0.0223(10) 0.0155(10) -0.0057(8) -0.0030(8) -0.0015(8)
C21 0.0262(13) 0.0304(13) 0.0170(12) -0.0067(10) -0.0038(10) 0.0025(10)
C22 0.0307(14) 0.0357(15) 0.0234(14) -0.0028(11) -0.0107(12) 0.0042(11)
C23 0.0363(15) 0.0340(14) 0.0144(12) -0.0016(10) -0.0087(11) -0.0026(11)
C24 0.0277(13) 0.0264(13) 0.0156(12) -0.0045(10) -0.0032(10) -0.0048(10)
C25 0.0235(12) 0.0198(12) 0.0149(12) -0.0049(9) -0.0032(10) -0.0047(9)
C26 0.0200(12) 0.0199(11) 0.0143(12) -0.0063(9) -0.0023(9) -0.0039(9)
N22 0.0217(10) 0.0219(10) 0.0140(10) -0.0053(8) -0.0052(8) -0.0009(8)
N23 0.0213(10) 0.0251(10) 0.0180(10) -0.0073(8) -0.0032(8) 0.0011(8)
N25 0.0221(10) 0.0235(10) 0.0130(10) -0.0069(8) -0.0010(8) -0.0025(8)
N26 0.0235(10) 0.0338(11) 0.0110(10) -0.0081(8) -0.0001(8) -0.0040(9)
C27 0.0235(12) 0.0217(12) 0.0181(12) -0.0057(10) -0.0042(10) -0.0034(10)
C28 0.0246(13) 0.0239(12) 0.0229(13) -0.0095(10) -0.0024(11) -0.0015(10)
C29 0.0293(14) 0.0348(15) 0.0232(14) -0.0069(11) -0.0033(11) 0.0044(11)
C30 0.0326(15) 0.0415(16) 0.0338(16) -0.0047(13) -0.0079(13) 0.0072(12)
C31 0.0296(15) 0.0361(15) 0.0414(17) -0.0122(13) -0.0037(13) 0.0082(12)
C32 0.0306(15) 0.0435(16) 0.0281(15) -0.0174(13) 0.0013(12) 0.0058(12)
N24 0.0277(12) 0.0374(12) 0.0223(11) -0.0130(10) -0.0005(9) 0.0029(10)
N27 0.0231(11) 0.0238(10) 0.0164(10) -0.0054(8) -0.0049(8) 0.0007(8)
C33 0.0250(14) 0.0289(14) 0.0401(16) -0.0138(12) -0.0083(12) 0.0024(11)
C34 0.0337(16) 0.0405(17) 0.088(3) -0.0291(17) -0.0311(17) 0.0040(13)
C35 0.0424(18) 0.0368(17) 0.093(3) -0.0302(17) -0.0315(18) 0.0015(14)
C36 0.0403(16) 0.0270(14) 0.0447(17) -0.0119(12) -0.0164(14) 0.0013(12)
C37 0.0309(14) 0.0259(13) 0.0238(13) -0.0054(10) -0.0094(11) 0.0006(11)
N50 0.0433(14) 0.0386(13) 0.0355(13) -0.0106(11) -0.0150(11) -0.0104(11)
C50 0.0478(17) 0.0368(15) 0.0248(14) -0.0087(12) -0.0092(13) -0.0095(13)
C51 0.0402(16) 0.0433(17) 0.0365(16) -0.0134(13) -0.0134(13) -0.0069(13)
C52 0.0360(16) 0.0407(17) 0.0436(18) -0.0159(14) -0.0052(14) -0.0117(13)
C53 0.063(2) 0.0362(17) 0.0444(18) -0.0034(14) -0.0170(16) -0.0135(15)
C54 0.063(2) 0.0447(18) 0.051(2) -0.0076(15) -0.0327(17) -0.0081(15)
N60 0.0424(14) 0.0279(12) 0.0370(13) -0.0039(10) -0.0131(11) -0.0046(10)
C60 0.0467(18) 0.0341(16) 0.0431(18) -0.0014(13) -0.0184(14) -0.0043(13)
C61 0.064(2) 0.0290(16) 0.055(2) -0.0059(14) -0.0169(17) -0.0020(14)
C62 0.114(3) 0.041(2) 0.045(2) -0.0061(16) -0.028(2) -0.0236(19)
C63 0.119(3) 0.0399(19) 0.060(2) 0.0112(16) -0.056(2) -0.029(2)
C64 0.059(2) 0.0302(16) 0.052(2) 0.0061(14) -0.0277(17) -0.0097(14)
C70 0.161(8) 0.089(5) 0.074(5) -0.010(4) -0.072(6) 0.009(5)
C71 0.141(5) 0.059(3) 0.061(3) -0.007(2) -0.011(3) -0.008(3)
O72 0.060(3) 0.057(2) 0.056(3) -0.007(2) -0.021(2) 0.003(2)
C73 0.096(8) 0.026(5) 0.088(8) 0.016(5) -0.044(6) -0.015(5)
C74 0.087(5) 0.061(4) 0.060(5) -0.003(4) -0.017(4) -0.006(4)
N80 0.087(8) 0.093(8) 0.125(11) 0.031(8) 0.008(7) 0.020(6)
C80 0.141(5) 0.059(3) 0.061(3) -0.007(2) -0.011(3) -0.008(3)
C81 0.089(8) 0.036(5) 0.092(9) 0.002(5) -0.042(7) 0.002(5)
C82 0.023(4) 0.021(4) 0.151(12) -0.009(6) 0.023(6) 0.007(3)
C83 0.171(18) 0.077(10) 0.047(8) -0.016(7) 0.025(10) -0.081(12)
C84 0.037(6) 0.054(10) 0.054(8) 0.025(6) -0.027(5) -0.008(6)
B1 0.0370(18) 0.0293(16) 0.0317(17) -0.0087(13) -0.0107(14) 0.0025(13)
F11 0.134(2) 0.0530(12) 0.152(2) -0.0560(13) -0.1188(19) 0.0402(12)
F12 0.0528(11) 0.0644(12) 0.0354(10) 0.0030(8) 0.0092(8) 0.0169(9)
F13 0.0634(12) 0.0402(9) 0.0328(9) -0.0045(7) 0.0106(8) -0.0103(8)
F14 0.0514(10) 0.0264(8) 0.0682(12) -0.0076(8) -0.0283(9) -0.0019(7)
B2 0.021(4) 0.044(4) 0.023(3) -0.014(2) -0.004(3) 0.003(3)
F21 0.0431(13) 0.0643(15) 0.0416(13) -0.0256(11) -0.0107(11) -0.0124(11)
F22 0.0339(14) 0.0651(19) 0.0226(12) -0.0104(12) -0.0017(11) 0.0214(14)
F23 0.040(3) 0.074(4) 0.031(3) -0.013(3) -0.016(2) 0.027(2)
F24 0.0252(18) 0.0428(19) 0.023(3) -0.0149(17) -0.0059(17) -0.0007(15)
B21 0.012(10) 0.049(12) 0.035(11) -0.030(9) -0.004(8) 0.006(8)
F25 0.114(9) 0.051(5) 0.069(6) -0.023(5) -0.045(7) 0.004(6)
F26 0.041(4) 0.123(8) 0.055(5) -0.049(5) -0.017(4) 0.021(5)
F27 0.116(15) 0.033(7) 0.046(12) 0.006(7) -0.033(10) 0.003(7)
F28 0.133(16) 0.174(19) 0.048(14) -0.050(12) -0.007(12) -0.054(13)

loop_
_atom_type_symbol
_atom_type_description
_atom_type_scat_dispersion_real
_atom_type_scat_dispersion_imag
_atom_type_scat_source
C C 0.0033 0.0016 'International Tables Vol C Tables 4.2.6.8 and 6.1.1.4'
H H 0.0000 0.0000 'International Tables Vol C Tables 4.2.6.8 and 6.1.1.4'
B B 0.0013 0.0007 'International Tables Vol C Tables 4.2.6.8 and 6.1.1.4'
N N 0.0061 0.0033 'International Tables Vol C Tables 4.2.6.8 and 6.1.1.4'
F F 0.0171 0.0103 'International Tables Vol C Tables 4.2.6.8 and 6.1.1.4'
O O 0.0106 0.0060 'International Tables Vol C Tables 4.2.6.8 and 6.1.1.4'
Fe Fe 0.3463 0.8444 'International Tables Vol C Tables 4.2.6.8 and 6.1.1.4'

loop_
_geom_angle_atom_site_label_1
_geom_angle_atom_site_label_2
_geom_angle_atom_site_label_3
_geom_angle
_geom_angle_site_symmetry_1
_geom_angle_site_symmetry_3
_geom_angle_publ_flag
N2 Fe1 N22 178.29(7) . . ?
N2 Fe1 N7 90.27(8) . . ?
N22 Fe1 N7 91.42(8) . . ?
N2 Fe1 N27 89.51(8) . . ?
N22 Fe1 N27 88.81(8) . . ?
N7 Fe1 N27 179.76(8) . . ?
N2 Fe1 N1 80.37(8) . . ?
N22 Fe1 N1 99.28(8) . . ?
N7 Fe1 N1 90.96(7) . . ?
N27 Fe1 N1 89.09(7) . . ?
N2 Fe1 N21 99.99(8) . . ?
N22 Fe1 N21 80.31(8) . . ?
N7 Fe1 N21 90.92(7) . . ?
N27 Fe1 N21 89.02(8) . . ?
N1 Fe1 N21 178.08(7) . . ?
C1 N1 C5 117.15(19) . . ?
C1 N1 Fe1 127.12(15) . . ?
C5 N1 Fe1 115.68(15) . . ?
N1 C1 C2 122.6(2) . . ?
N1 C1 H1 118.7 . . ?
C2 C1 H1 118.7 . . ?
C3 C2 C1 119.8(2) . . ?
C3 C2 H2 120.1 . . ?
C1 C2 H2 120.1 . . ?
C2 C3 C4 118.8(2) . . ?
C2 C3 H3 120.6 . . ?
C4 C3 H3 120.6 . . ?
C3 C4 C5 118.7(2) . . ?
C3 C4 H4 120.6 . . ?
C5 C4 H4 120.6 . . ?
N1 C5 C4 122.9(2) . . ?
N1 C5 C6 110.44(19) . . ?
C4 C5 C6 126.6(2) . . ?
N2 C6 N5 108.7(2) . . ?
N2 C6 C5 118.50(19) . . ?
N5 C6 C5 132.8(2) . . ?
C6 N2 N3 108.96(18) . . ?
C6 N2 Fe1 114.69(15) . . ?
N3 N2 Fe1 136.34(14) . . ?
C7 N3 N2 106.71(18) . . ?
C6 N5 C7 106.11(18) . . ?
C6 N5 N6 124.44(19) . . ?
C7 N5 N6 129.36(19) . . ?
N5 N6 H6X 105.0 . . ?
N5 N6 H6Y 107.4 . . ?
H6X N6 H6Y 101.1 . . ?
N3 C7 N5 109.5(2) . . ?
N3 C7 C8 124.0(2) . . ?
N5 C7 C8 126.5(2) . . ?
N4 C8 C9 123.3(2) . . ?
N4 C8 C7 116.8(2) . . ?
C9 C8 C7 119.8(2) . . ?
C10 C9 C8 118.0(2) . . ?
C10 C9 H9 121.0 . . ?
C8 C9 H9 121.0 . . ?
C9 C10 C11 119.3(2) . . ?
C9 C10 H10 120.3 . . ?
C11 C10 H10 120.3 . . ?
C12 C11 C10 118.8(2) . . ?
C12 C11 H11 120.6 . . ?
C10 C11 H11 120.6 . . ?
N4 C12 C11 123.2(2) . . ?
N4 C12 H12 118.4 . . ?
C11 C12 H12 118.4 . . ?
C12 N4 C8 117.3(2) . . ?
C17 N7 C13 117.22(19) . . ?
C17 N7 Fe1 121.14(15) . . ?
C13 N7 Fe1 121.60(15) . . ?
N7 C13 C14 122.9(2) . . ?
N7 C13 H13 118.5 . . ?
C14 C13 H13 118.5 . . ?
C13 C14 C15 119.2(2) . . ?
C13 C14 H14 120.4 . . ?
C15 C14 H14 120.4 . . ?
C16 C15 C14 118.5(2) . . ?
C16 C15 H15 120.8 . . ?
C14 C15 H15 120.8 . . ?
C17 C16 C15 119.3(2) . . ?
C17 C16 H16 120.3 . . ?
C15 C16 H16 120.3 . . ?
N7 C17 C16 122.9(2) . . ?
N7 C17 H17 118.5 . . ?
C16 C17 H17 118.5 . . ?
C21 N21 C25 117.03(19) . . ?
C21 N21 Fe1 126.98(15) . . ?
C25 N21 Fe1 115.90(15) . . ?
N21 C21 C22 122.9(2) . . ?
N21 C21 H21 118.5 . . ?
C22 C21 H21 118.5 . . ?
C23 C22 C21 119.2(2) . . ?
C23 C22 H22 120.4 . . ?
C21 C22 H22 120.4 . . ?
C22 C23 C24 119.2(2) . . ?
C22 C23 H23 120.4 . . ?
C24 C23 H23 120.4 . . ?
C23 C24 C25 118.3(2) . . ?
C23 C24 H24 120.9 . . ?
C25 C24 H24 120.9 . . ?
N21 C25 C24 123.3(2) . . ?
N21 C25 C26 110.82(19) . . ?
C24 C25 C26 125.9(2) . . ?
N22 C26 N25 108.9(2) . . ?
N22 C26 C25 118.17(19) . . ?
N25 C26 C25 132.9(2) . . ?
C26 N22 N23 108.62(18) . . ?
C26 N22 Fe1 114.68(15) . . ?
N23 N22 Fe1 136.59(14) . . ?
C27 N23 N22 106.96(18) . . ?
C26 N25 C27 105.89(18) . . ?
C26 N25 N26 124.78(19) . . ?
C27 N25 N26 129.27(19) . . ?
N25 N26 H26X 104.7 . . ?
N25 N26 H26Y 103.1 . . ?
H26X N26 H26Y 106.3 . . ?
N23 C27 N25 109.6(2) . . ?
N23 C27 C28 124.2(2) . . ?
N25 C27 C28 126.2(2) . . ?
N24 C28 C29 123.6(2) . . ?
N24 C28 C27 116.9(2) . . ?
C29 C28 C27 119.5(2) . . ?
C30 C29 C28 118.2(2) . . ?
C30 C29 H29 120.9 . . ?
C28 C29 H29 120.9 . . ?
C29 C30 C31 119.0(3) . . ?
C29 C30 H30 120.5 . . ?
C31 C30 H30 120.5 . . ?
C32 C31 C30 118.8(2) . . ?
C32 C31 H31 120.6 . . ?
C30 C31 H31 120.6 . . ?
N24 C32 C31 123.8(2) . . ?
N24 C32 H32 118.1 . . ?
C31 C32 H32 118.1 . . ?
C32 N24 C28 116.7(2) . . ?
C37 N27 C33 117.2(2) . . ?
C37 N27 Fe1 121.75(16) . . ?
C33 N27 Fe1 121.06(16) . . ?
N27 C33 C34 122.7(2) . . ?
N27 C33 H33 118.7 . . ?
C34 C33 H33 118.7 . . ?
C35 C34 C33 119.3(3) . . ?
C35 C34 H34 120.4 . . ?
C33 C34 H34 120.4 . . ?
C36 C35 C34 118.7(3) . . ?
C36 C35 H35 120.7 . . ?
C34 C35 H35 120.7 . . ?
C35 C36 C37 119.0(3) . . ?
C35 C36 H36 120.5 . . ?
C37 C36 H36 120.5 . . ?
N27 C37 C36 123.2(2) . . ?
N27 C37 H37 118.4 . . ?
C36 C37 H37 118.4 . . ?
C50 N50 C54 116.7(2) . . ?
N50 C50 C51 123.2(3) . . ?
N50 C50 H50 118.4 . . ?
C51 C50 H50 118.4 . . ?
C52 C51 C50 119.0(3) . . ?
C52 C51 H51 120.5 . . ?
C50 C51 H51 120.5 . . ?
C53 C52 C51 118.8(2) . . ?
C53 C52 H52 120.6 . . ?
C51 C52 H52 120.6 . . ?
C52 C53 C54 118.2(3) . . ?
C52 C53 H53 120.9 . . ?
C54 C53 H53 120.9 . . ?
N50 C54 C53 124.0(3) . . ?
N50 C54 H54 118.0 . . ?
C53 C54 H54 118.0 . . ?
C64 N60 C60 116.7(2) . . ?
N60 C60 C61 122.9(3) . . ?
N60 C60 H60 118.5 . . ?
C61 C60 H60 118.5 . . ?
C62 C61 C60 118.8(3) . . ?
C62 C61 H61 120.6 . . ?
C60 C61 H61 120.6 . . ?
C63 C62 C61 119.0(3) . . ?
C63 C62 H62 120.5 . . ?
C61 C62 H62 120.5 . . ?
C62 C63 C64 118.7(3) . . ?
C62 C63 H63 120.6 . . ?
C64 C63 H63 120.6 . . ?
N60 C64 C63 123.9(3) . . ?
N60 C64 H64 118.1 . . ?
C63 C64 H64 118.1 . . ?
O72 C71 C70 116.3(6) . . ?
O72 C71 H71A 108.2 . . ?
C70 C71 H71A 108.2 . . ?
O72 C71 H71B 108.2 . . ?
C70 C71 H71B 108.2 . . ?
H71A C71 H71B 107.4 . . ?
C71 O72 C73 116.3(7) . . ?
O72 C73 C74 109.7(10) . . ?
O72 C73 H73A 109.7 . . ?
C74 C73 H73A 109.7 . . ?
O72 C73 H73B 109.7 . . ?
C74 C73 H73B 109.7 . . ?
H73A C73 H73B 108.2 . . ?
C82 C81 H81 121.8 . . ?
C81 C82 C83 119.6(9) . . ?
C81 C82 H82 120.2 . . ?
C83 C82 H82 120.2 . . ?
C82 C83 C84 121.8(11) . . ?
C82 C83 H83 119.1 . . ?
C84 C83 H83 119.1 . . ?
N80 C84 C83 118.5(12) . . ?
N80 C84 H84 120.8 . . ?
C83 C84 H84 120.8 . . ?
F13 B1 F11 111.0(3) . . ?
F13 B1 F14 110.2(2) . . ?
F11 B1 F14 108.4(2) . . ?
F13 B1 F12 107.4(2) . . ?
F11 B1 F12 108.6(2) . . ?
F14 B1 F12 111.3(2) . . ?
F23 B2 F21 109.7(6) . . ?
F23 B2 F24 112.4(6) . . ?
F21 B2 F24 108.1(5) . . ?
F23 B2 F22 109.5(5) . . ?
F21 B2 F22 109.2(5) . . ?
F24 B2 F22 107.9(5) . . ?
F25 B21 F27 115.1(17) . . ?
F25 B21 F28 115.9(17) . . ?
F27 B21 F28 109.5(17) . . ?
F25 B21 F26 106.9(12) . . ?
F27 B21 F26 100.6(15) . . ?
F28 B21 F26 107.5(15) . . ?

loop_
_geom_bond_atom_site_label_1
_geom_bond_atom_site_label_2
_geom_bond_distance
_geom_bond_site_symmetry_2
_geom_bond_publ_flag
Fe1 N2 1.9560(19) . ?
Fe1 N22 1.9654(19) . ?
Fe1 N7 1.9983(19) . ?
Fe1 N27 2.0037(19) . ?
Fe1 N1 2.0094(19) . ?
Fe1 N21 2.0108(19) . ?
N1 C1 1.341(3) . ?
N1 C5 1.370(3) . ?
C1 C2 1.387(3) . ?
C1 H1 0.9500 . ?
C2 C3 1.381(3) . ?
C2 H2 0.9500 . ?
C3 C4 1.381(3) . ?
C3 H3 0.9500 . ?
C4 C5 1.388(3) . ?
C4 H4 0.9500 . ?
C5 C6 1.444(3) . ?
C6 N2 1.329(3) . ?
C6 N5 1.349(3) . ?
N2 N3 1.359(3) . ?
N3 C7 1.328(3) . ?
N5 C7 1.370(3) . ?
N5 N6 1.425(3) . ?
N6 H6X 0.9447 . ?
N6 H6Y 0.9428 . ?
C7 C8 1.458(3) . ?
C8 N4 1.350(3) . ?
C8 C9 1.383(3) . ?
C9 C10 1.378(3) . ?
C9 H9 0.9500 . ?
C10 C11 1.384(4) . ?
C10 H10 0.9500 . ?
C11 C12 1.378(4) . ?
C11 H11 0.9500 . ?
C12 N4 1.332(3) . ?
C12 H12 0.9500 . ?
N7 C17 1.346(3) . ?
N7 C13 1.349(3) . ?
C13 C14 1.379(3) . ?
C13 H13 0.9500 . ?
C14 C15 1.381(4) . ?
C14 H14 0.9500 . ?
C15 C16 1.381(4) . ?
C15 H15 0.9500 . ?
C16 C17 1.377(3) . ?
C16 H16 0.9500 . ?
C17 H17 0.9500 . ?
N21 C21 1.336(3) . ?
N21 C25 1.362(3) . ?
C21 C22 1.391(3) . ?
C21 H21 0.9500 . ?
C22 C23 1.379(3) . ?
C22 H22 0.9500 . ?
C23 C24 1.380(3) . ?
C23 H23 0.9500 . ?
C24 C25 1.389(3) . ?
C24 H24 0.9500 . ?
C25 C26 1.451(3) . ?
C26 N22 1.328(3) . ?
C26 N25 1.351(3) . ?
N22 N23 1.362(3) . ?
N23 C27 1.323(3) . ?
N25 C27 1.371(3) . ?
N25 N26 1.427(3) . ?
N26 H26X 0.9340 . ?
N26 H26Y 0.9835 . ?
C27 C28 1.468(3) . ?
C28 N24 1.346(3) . ?
C28 C29 1.386(3) . ?
C29 C30 1.383(4) . ?
C29 H29 0.9500 . ?
C30 C31 1.386(4) . ?
C30 H30 0.9500 . ?
C31 C32 1.369(4) . ?
C31 H31 0.9500 . ?
C32 N24 1.340(3) . ?
C32 H32 0.9500 . ?
N27 C37 1.340(3) . ?
N27 C33 1.343(3) . ?
C33 C34 1.378(3) . ?
C33 H33 0.9500 . ?
C34 C35 1.375(4) . ?
C34 H34 0.9500 . ?
C35 C36 1.373(4) . ?
C35 H35 0.9500 . ?
C36 C37 1.376(3) . ?
C36 H36 0.9500 . ?
C37 H37 0.9500 . ?
N50 C50 1.324(3) . ?
N50 C54 1.326(4) . ?
C50 C51 1.378(4) . ?
C50 H50 0.9500 . ?
C51 C52 1.366(4) . ?
C51 H51 0.9500 . ?
C52 C53 1.365(4) . ?
C52 H52 0.9500 . ?
C53 C54 1.377(4) . ?
C53 H53 0.9500 . ?
C54 H54 0.9500 . ?
N60 C64 1.330(3) . ?
N60 C60 1.333(3) . ?
C60 C61 1.382(4) . ?
C60 H60 0.9500 . ?
C61 C62 1.371(4) . ?
C61 H61 0.9500 . ?
C62 C63 1.358(5) . ?
C62 H62 0.9500 . ?
C63 C64 1.372(4) . ?
C63 H63 0.9500 . ?
C64 H64 0.9500 . ?
C70 C71 1.441(8) . ?
C70 H70A 0.9800 . ?
C70 H70B 0.9800 . ?
C70 H70C 0.9800 . ?
C71 O72 1.341(6) . ?
C71 H71A 0.9900 . ?
C71 H71B 0.9900 . ?
O72 C73 1.416(13) . ?
C73 C74 1.497(15) . ?
C73 H73A 0.9900 . ?
C73 H73B 0.9900 . ?
C74 H74A 0.9800 . ?
C74 H74B 0.9800 . ?
C74 H74C 0.9800 . ?
N80 C84 1.306(16) . ?
C81 C82 1.331(13) . ?
C81 H81 0.9500 . ?
C82 C83 1.353(14) . ?
C82 H82 0.9500 . ?
C83 C84 1.367(16) . ?
C83 H83 0.9500 . ?
C84 H84 0.9500 . ?
B1 F13 1.364(3) . ?
B1 F11 1.378(3) . ?
B1 F14 1.379(3) . ?
B1 F12 1.380(4) . ?
B2 F23 1.370(7) . ?
B2 F21 1.370(7) . ?
B2 F24 1.378(6) . ?
B2 F22 1.404(7) . ?
B21 F25 1.345(16) . ?
B21 F27 1.360(15) . ?
B21 F28 1.377(15) . ?
B21 F26 1.405(15) . ?

loop_
_geom_hbond_atom_site_label_D
_geom_hbond_atom_site_label_H
_geom_hbond_atom_site_label_A
_geom_hbond_distance_DH
_geom_hbond_distance_HA
_geom_hbond_distance_DA
_geom_hbond_angle_DHA
_geom_hbond_site_symmetry_A
N6 H6X N4 0.94 2.06 2.846(3) 139.2 .
N6 H6Y N60 0.94 2.06 2.943(3) 154.6 .
N26 H26Y N24 0.98 2.01 2.844(3) 141.1 .
N26 H26X N50 0.93 2.04 2.920(3) 155.7 .

loop_
_geom_torsion_atom_site_label_1
_geom_torsion_atom_site_label_2
_geom_torsion_atom_site_label_3
_geom_torsion_atom_site_label_4
_geom_torsion
_geom_torsion_site_symmetry_1
_geom_torsion_site_symmetry_2
_geom_torsion_site_symmetry_3
_geom_torsion_site_symmetry_4
_geom_torsion_publ_flag
N2 Fe1 N1 C1 177.53(18) . . . . ?
N22 Fe1 N1 C1 -4.17(18) . . . . ?
N7 Fe1 N1 C1 87.43(18) . . . . ?
N27 Fe1 N1 C1 -92.81(18) . . . . ?
N21 Fe1 N1 C1 -82(2) . . . . ?
N2 Fe1 N1 C5 -5.25(14) . . . . ?
N22 Fe1 N1 C5 173.05(14) . . . . ?
N7 Fe1 N1 C5 -95.36(15) . . . . ?
N27 Fe1 N1 C5 84.40(15) . . . . ?
N21 Fe1 N1 C5 96(2) . . . . ?
C5 N1 C1 C2 -0.8(3) . . . . ?
Fe1 N1 C1 C2 176.37(16) . . . . ?
N1 C1 C2 C3 -0.5(3) . . . . ?
C1 C2 C3 C4 1.2(3) . . . . ?
C2 C3 C4 C5 -0.6(3) . . . . ?
C1 N1 C5 C4 1.4(3) . . . . ?
Fe1 N1 C5 C4 -176.12(16) . . . . ?
C1 N1 C5 C6 -177.57(18) . . . . ?
Fe1 N1 C5 C6 4.9(2) . . . . ?
C3 C4 C5 N1 -0.7(3) . . . . ?
C3 C4 C5 C6 178.1(2) . . . . ?
N1 C5 C6 N2 -1.3(3) . . . . ?
C4 C5 C6 N2 179.8(2) . . . . ?
N1 C5 C6 N5 177.3(2) . . . . ?
C4 C5 C6 N5 -1.6(4) . . . . ?
N5 C6 N2 N3 -0.9(2) . . . . ?
C5 C6 N2 N3 177.98(17) . . . . ?
N5 C6 N2 Fe1 178.04(13) . . . . ?
C5 C6 N2 Fe1 -3.1(2) . . . . ?
N22 Fe1 N2 C6 -74(3) . . . . ?
N7 Fe1 N2 C6 95.32(15) . . . . ?
N27 Fe1 N2 C6 -84.78(15) . . . . ?
N1 Fe1 N2 C6 4.39(15) . . . . ?
N21 Fe1 N2 C6 -173.70(14) . . . . ?
N22 Fe1 N2 N3 105(3) . . . . ?
N7 Fe1 N2 N3 -86.1(2) . . . . ?
N27 Fe1 N2 N3 93.8(2) . . . . ?
N1 Fe1 N2 N3 -177.0(2) . . . . ?
N21 Fe1 N2 N3 4.9(2) . . . . ?
C6 N2 N3 C7 0.7(2) . . . . ?
Fe1 N2 N3 C7 -177.94(16) . . . . ?
N2 C6 N5 C7 0.8(2) . . . . ?
C5 C6 N5 C7 -177.9(2) . . . . ?
N2 C6 N5 N6 177.51(17) . . . . ?
C5 C6 N5 N6 -1.2(4) . . . . ?
N2 N3 C7 N5 -0.2(2) . . . . ?
N2 N3 C7 C8 179.27(19) . . . . ?
C6 N5 C7 N3 -0.4(2) . . . . ?
N6 N5 C7 N3 -176.87(18) . . . . ?
C6 N5 C7 C8 -179.8(2) . . . . ?
N6 N5 C7 C8 3.7(3) . . . . ?
N3 C7 C8 N4 -174.27(19) . . . . ?
N5 C7 C8 N4 5.1(3) . . . . ?
N3 C7 C8 C9 5.0(3) . . . . ?
N5 C7 C8 C9 -175.6(2) . . . . ?
N4 C8 C9 C10 1.8(3) . . . . ?
C7 C8 C9 C10 -177.5(2) . . . . ?
C8 C9 C10 C11 0.0(3) . . . . ?
C9 C10 C11 C12 -1.5(4) . . . . ?
C10 C11 C12 N4 1.3(4) . . . . ?
C11 C12 N4 C8 0.4(3) . . . . ?
C9 C8 N4 C12 -2.0(3) . . . . ?
C7 C8 N4 C12 177.30(19) . . . . ?
N2 Fe1 N7 C17 -135.50(17) . . . . ?
N22 Fe1 N7 C17 44.17(17) . . . . ?
N27 Fe1 N7 C17 -159(100) . . . . ?
N1 Fe1 N7 C17 -55.13(17) . . . . ?
N21 Fe1 N7 C17 124.50(17) . . . . ?
N2 Fe1 N7 C13 42.21(17) . . . . ?
N22 Fe1 N7 C13 -138.11(16) . . . . ?
N27 Fe1 N7 C13 19(17) . . . . ?
N1 Fe1 N7 C13 122.58(16) . . . . ?
N21 Fe1 N7 C13 -57.79(16) . . . . ?
C17 N7 C13 C14 0.4(3) . . . . ?
Fe1 N7 C13 C14 -177.44(17) . . . . ?
N7 C13 C14 C15 0.5(3) . . . . ?
C13 C14 C15 C16 -1.1(4) . . . . ?
C14 C15 C16 C17 0.7(3) . . . . ?
C13 N7 C17 C16 -0.8(3) . . . . ?
Fe1 N7 C17 C16 177.06(16) . . . . ?
C15 C16 C17 N7 0.2(3) . . . . ?
N2 Fe1 N21 C21 -1.38(19) . . . . ?
N22 Fe1 N21 C21 -179.66(19) . . . . ?
N7 Fe1 N21 C21 89.06(19) . . . . ?
N27 Fe1 N21 C21 -90.71(19) . . . . ?
N1 Fe1 N21 C21 -102(2) . . . . ?
N2 Fe1 N21 C25 175.13(14) . . . . ?
N22 Fe1 N21 C25 -3.15(14) . . . . ?
N7 Fe1 N21 C25 -94.43(15) . . . . ?
N27 Fe1 N21 C25 85.80(15) . . . . ?
N1 Fe1 N21 C25 75(2) . . . . ?
C25 N21 C21 C22 -1.3(3) . . . . ?
Fe1 N21 C21 C22 175.22(17) . . . . ?
N21 C21 C22 C23 1.1(4) . . . . ?
C21 C22 C23 C24 -0.3(4) . . . . ?
C22 C23 C24 C25 -0.2(3) . . . . ?
C21 N21 C25 C24 0.8(3) . . . . ?
Fe1 N21 C25 C24 -176.11(16) . . . . ?
C21 N21 C25 C26 179.54(18) . . . . ?
Fe1 N21 C25 C26 2.7(2) . . . . ?
C23 C24 C25 N21 -0.1(3) . . . . ?
C23 C24 C25 C26 -178.6(2) . . . . ?
N21 C25 C26 N22 -0.2(3) . . . . ?
C24 C25 C26 N22 178.6(2) . . . . ?
N21 C25 C26 N25 -178.5(2) . . . . ?
C24 C25 C26 N25 0.2(4) . . . . ?
N25 C26 N22 N23 -0.5(2) . . . . ?
C25 C26 N22 N23 -179.28(17) . . . . ?
N25 C26 N22 Fe1 176.28(13) . . . . ?
C25 C26 N22 Fe1 -2.5(2) . . . . ?
N2 Fe1 N22 C26 -97(3) . . . . ?
N7 Fe1 N22 C26 93.66(15) . . . . ?
N27 Fe1 N22 C26 -86.24(15) . . . . ?
N1 Fe1 N22 C26 -175.13(15) . . . . ?
N21 Fe1 N22 C26 2.97(15) . . . . ?
N2 Fe1 N22 N23 78(3) . . . . ?
N7 Fe1 N22 N23 -90.7(2) . . . . ?
N27 Fe1 N22 N23 89.4(2) . . . . ?
N1 Fe1 N22 N23 0.5(2) . . . . ?
N21 Fe1 N22 N23 178.6(2) . . . . ?
C26 N22 N23 C27 0.6(2) . . . . ?
Fe1 N22 N23 C27 -175.17(16) . . . . ?
N22 C26 N25 C27 0.2(2) . . . . ?
C25 C26 N25 C27 178.7(2) . . . . ?
N22 C26 N25 N26 177.94(17) . . . . ?
C25 C26 N25 N26 -3.6(4) . . . . ?
N22 N23 C27 N25 -0.5(2) . . . . ?
N22 N23 C27 C28 178.69(19) . . . . ?
C26 N25 C27 N23 0.1(2) . . . . ?
N26 N25 C27 N23 -177.41(18) . . . . ?
C26 N25 C27 C28 -179.0(2) . . . . ?
N26 N25 C27 C28 3.5(4) . . . . ?
N23 C27 C28 N24 -176.2(2) . . . . ?
N25 C27 C28 N24 2.8(3) . . . . ?
N23 C27 C28 C29 3.2(3) . . . . ?
N25 C27 C28 C29 -177.8(2) . . . . ?
N24 C28 C29 C30 1.3(4) . . . . ?
C27 C28 C29 C30 -178.1(2) . . . . ?
C28 C29 C30 C31 -0.5(4) . . . . ?
C29 C30 C31 C32 -0.7(4) . . . . ?
C30 C31 C32 N24 1.3(4) . . . . ?
C31 C32 N24 C28 -0.6(4) . . . . ?
C29 C28 N24 C32 -0.7(4) . . . . ?
C27 C28 N24 C32 178.6(2) . . . . ?
N2 Fe1 N27 C37 136.33(18) . . . . ?
N22 Fe1 N27 C37 -43.34(18) . . . . ?
N7 Fe1 N27 C37 160(100) . . . . ?
N1 Fe1 N27 C37 55.95(18) . . . . ?
N21 Fe1 N27 C37 -123.67(18) . . . . ?
N2 Fe1 N27 C33 -44.91(19) . . . . ?
N22 Fe1 N27 C33 135.41(19) . . . . ?
N7 Fe1 N27 C33 -22(17) . . . . ?
N1 Fe1 N27 C33 -125.29(19) . . . . ?
N21 Fe1 N27 C33 55.09(19) . . . . ?
C37 N27 C33 C34 1.2(4) . . . . ?
Fe1 N27 C33 C34 -177.6(2) . . . . ?
N27 C33 C34 C35 -1.4(5) . . . . ?
C33 C34 C35 C36 0.5(5) . . . . ?
C34 C35 C36 C37 0.5(5) . . . . ?
C33 N27 C37 C36 -0.1(3) . . . . ?
Fe1 N27 C37 C36 178.72(19) . . . . ?
C35 C36 C37 N27 -0.8(4) . . . . ?
C54 N50 C50 C51 -0.2(4) . . . . ?
N50 C50 C51 C52 0.4(4) . . . . ?
C50 C51 C52 C53 -0.8(4) . . . . ?
C51 C52 C53 C54 0.8(4) . . . . ?
C50 N50 C54 C53 0.3(5) . . . . ?
C52 C53 C54 N50 -0.6(5) . . . . ?
C64 N60 C60 C61 0.5(4) . . . . ?
N60 C60 C61 C62 -1.2(5) . . . . ?
C60 C61 C62 C63 1.2(5) . . . . ?
C61 C62 C63 C64 -0.6(6) . . . . ?
C60 N60 C64 C63 0.2(5) . . . . ?
C62 C63 C64 N60 -0.1(6) . . . . ?
C70 C71 O72 C73 -172.8(6) . . . . ?
C71 O72 C73 C74 171.9(5) . . . . ?
C81 C82 C83 C84 -0.5(16) . . . . ?
C82 C83 C84 N80 -2.9(19) . . . . ?
